data_1577147
loop_
_publ_author_name
'Baltrun, Marc'
'Hanneberg, David'
'Hett, Florian'
'Seidl, Michael'
'Weigend, Florian'
'Hohloch, Stephan'

_publ_section_title
;
 Regioselective [3+2] Cycloaddition Reactions of the Phosphorus and
 Arsenic Analogues of the Thiocyanate Anion
;
_journal_name_full 'Chemical Science'
_journal_paper_doi 10.1039/D6SC01985D
_journal_year 2026
_chemical_formula_moiety 'C39 H57 As2 N3 S2 Zr'
_chemical_formula_sum 'C39 H57 As2 N3 S2 Zr'
_chemical_formula_weight 873.05
_space_group_crystal_system monoclinic
_space_group_IT_number 14
_space_group_name_Hall '-P 2ybc'
_space_group_name_H-M_alt 'P 1 21/c 1'
_atom_sites_solution_hydrogens geom
_atom_sites_solution_primary dual
_audit_creation_date 2026-02-10
_audit_creation_method
;
Olex2 1.5-alpha
(compiled 2026.02.09 svn.rabbc2746 for OlexSys, GUI svn.r7493)
;
_audit_update_record
;
2026-02-11 deposited with the CCDC.	2026-04-24 downloaded from the CCDC.
;
_cell_angle_alpha 90
_cell_angle_beta 92.8780(10)
_cell_angle_gamma 90
_cell_formula_units_Z 4
_cell_length_a 11.3021(2)
_cell_length_b 19.3382(5)
_cell_length_c 19.0991(6)
_cell_measurement_reflns_used 9854
_cell_measurement_temperature 153.00
_cell_measurement_theta_max 28.27
_cell_measurement_theta_min 2.36
_cell_volume 4169.08(19)
_computing_cell_refinement 'SAINT V8.40B (?, 2016)'
_computing_data_collection 'APEX4, Bruker'
_computing_data_reduction 'SAINT V8.40B (?, 2016)'
_computing_molecular_graphics 'Olex2 1.5-alpha (Dolomanov et al., 2009)'
_computing_publication_material 'Olex2 1.5-alpha (Dolomanov et al., 2009)'
_computing_structure_refinement 'XL  (Sheldrick, 2008)'
_computing_structure_solution 'XT  (Sheldrick, 2015)'
_diffrn_ambient_temperature 153.00
_diffrn_measured_fraction_theta_full 0.998
_diffrn_measured_fraction_theta_max 0.998
_diffrn_measurement_device_type 'Bruker D8 Quest, Photon III'
_diffrn_measurement_method '\f and \w scans'
_diffrn_radiation_type MoK\a
_diffrn_radiation_wavelength 0.71073
_diffrn_reflns_av_R_equivalents 0.0466
_diffrn_reflns_av_unetI/netI 0.0292
_diffrn_reflns_Laue_measured_fraction_full 0.998
_diffrn_reflns_Laue_measured_fraction_max 0.998
_diffrn_reflns_limit_h_max 13
_diffrn_reflns_limit_h_min -14
_diffrn_reflns_limit_k_max 24
_diffrn_reflns_limit_k_min -24
_diffrn_reflns_limit_l_max 22
_diffrn_reflns_limit_l_min -24
_diffrn_reflns_number 57901
_diffrn_reflns_point_group_measured_fraction_full 0.998
_diffrn_reflns_point_group_measured_fraction_max 0.998
_diffrn_reflns_theta_full 25.242
_diffrn_reflns_theta_max 26.730
_diffrn_reflns_theta_min 2.381
_diffrn_source_current 1.0
_diffrn_source_power 0.05
_diffrn_source_voltage 50.0
_diffrn_standards_number 0
_exptl_absorpt_coefficient_mu 1.968
_exptl_absorpt_correction_T_max 0.7457
_exptl_absorpt_correction_T_min 0.6543
_exptl_absorpt_correction_type multi-scan
_exptl_absorpt_process_details
;
SADABS-2016/2 (Bruker,2016/2) was used for absorption correction.
wR2(int) was 0.0651 before and 0.0371 after correction.
The Ratio of minimum to maximum transmission is 0.8774.
The \l/2 correction factor is Not present.
;
_exptl_crystal_colour 'clear light yellow'
_exptl_crystal_colour_lustre clear
_exptl_crystal_colour_modifier light
_exptl_crystal_colour_primary yellow
_exptl_crystal_density_diffrn 1.391
_exptl_crystal_description block
_exptl_crystal_F_000 1800
_exptl_crystal_size_max 0.173
_exptl_crystal_size_mid 0.156
_exptl_crystal_size_min 0.106
_refine_diff_density_max 0.883
_refine_diff_density_min -0.737
_refine_diff_density_rms 0.075
_refine_ls_extinction_method none
_refine_ls_goodness_of_fit_ref 1.068
_refine_ls_hydrogen_treatment constr
_refine_ls_matrix_type full
_refine_ls_number_parameters 440
_refine_ls_number_reflns 8845
_refine_ls_number_restraints 0
_refine_ls_restrained_S_all 1.068
_refine_ls_R_factor_all 0.0370
_refine_ls_R_factor_gt 0.0321
_refine_ls_shift/su_max 0.001
_refine_ls_shift/su_mean 0.000
_refine_ls_structure_factor_coef Fsqd
_refine_ls_weighting_details 'w=1/[\s^2^(Fo^2^)+(0.0382P)^2^+5.4473P] where P=(Fo^2^+2Fc^2^)/3'
_refine_ls_weighting_scheme calc
_refine_ls_wR_factor_gt 0.0841
_refine_ls_wR_factor_ref 0.0868
_reflns_Friedel_coverage 0.000
_reflns_number_gt 7948
_reflns_number_total 8845
_reflns_threshold_expression 'I > 2\s(I)'
_cod_data_source_file d6sc01985d5.cif
_cod_data_source_block sh_642n_0m
_cod_database_code 1577147
_shelx_shelxl_version_number 2019/3
_shelx_space_group_comment
;
The symmetry employed for this shelxl refinement is uniquely defined
by the following loop, which should always be used as a source of
symmetry information in preference to the above space-group names.
They are only intended as comments.
;
_shelx_estimated_absorpt_t_max 0.818
_shelx_estimated_absorpt_t_min 0.727
_olex2_refinement_description
;
1. Fixed Uiso
 At 1.2 times of:
  All C(H) groups
 At 1.5 times of:
  All C(H,H,H) groups
2.a Aromatic/amide H refined with riding coordinates:
 C19(H19), C31(H31), C33(H33), C21(H21), C29(H29), C9(H9), C5(H5), C17(H17),
 C7(H7)
2.b Idealised Me refined as rotating group:
 C25(H25A,H25B,H25C), C39(H39A,H39B,H39C), C27(H27A,H27B,H27C), C14(H14A,H14B,
 H14C), C37(H37A,H37B,H37C), C38(H38A,H38B,H38C), C26(H26A,H26B,H26C), C34(H34A,
 H34B,H34C), C15(H15A,H15B,H15C), C22(H22A,H22B,H22C), C10(H10A,H10B,H10C),
 C13(H13A,H13B,H13C), C11(H11A,H11B,H11C), C23(H23A,H23B,H23C), C3(H3A,H3B,H3C),
  C35(H35A,H35B,H35C)
;
_olex2_submission_special_instructions 'No special instructions were received'

loop_
_space_group_symop_operation_xyz
'x, y, z'
'-x, y+1/2, -z+1/2'
'-x, -y, -z'
'x, -y-1/2, z-1/2'

loop_
_atom_site_label
_atom_site_type_symbol
_atom_site_fract_x
_atom_site_fract_y
_atom_site_fract_z
_atom_site_U_iso_or_equiv
_atom_site_adp_type
_atom_site_occupancy
_atom_site_site_symmetry_order
_atom_site_calc_flag
_atom_site_refinement_flags_posn
_atom_site_refinement_flags_adp
_atom_site_refinement_flags_occupancy
_atom_site_disorder_assembly
_atom_site_disorder_group
Zr1 Zr 0.33534(2) 0.27464(2) 0.56270(2) 0.01654(7) Uani 1 1 d . . . . .
As1 As 0.14511(3) 0.04249(2) 0.66965(2) 0.03133(8) Uani 1 1 d . . . . .
As2 As 0.29581(3) 0.10243(2) 0.61519(2) 0.03064(8) Uani 1 1 d . . . . .
S2 S 0.10907(6) 0.20197(3) 0.66225(4) 0.02421(14) Uani 1 1 d . . . . .
S1 S -0.07669(6) 0.12612(4) 0.72394(4) 0.03592(17) Uani 1 1 d . . . . .
N10 N 0.50987(18) 0.24160(11) 0.56518(11) 0.0207(4) Uani 1 1 d . . . . .
N30 N 0.32489(18) 0.37295(10) 0.60366(11) 0.0199(4) Uani 1 1 d . . . . .
N50 N 0.27536(18) 0.27421(11) 0.45956(11) 0.0209(4) Uani 1 1 d . . . . .
C10 C 0.5641(2) 0.22562(13) 0.50067(14) 0.0221(5) Uani 1 1 d . . . . .
C30 C 0.2025(2) 0.37662(12) 0.62164(13) 0.0203(5) Uani 1 1 d . . . . .
C20 C 0.7049(2) 0.26727(16) 0.62995(16) 0.0320(6) Uani 1 1 d . . . . .
H25A H 0.687947 0.316966 0.628371 0.048 Uiso 1 1 calc R U . . .
H25B H 0.748195 0.254175 0.588796 0.048 Uiso 1 1 calc R U . . .
H25C H 0.753024 0.256498 0.672649 0.048 Uiso 1 1 calc R U . . .
C13 C 0.6653(2) 0.19474(16) 0.37458(15) 0.0320(6) Uani 1 1 d . . . . .
H19 H 0.699554 0.184111 0.331455 0.038 Uiso 1 1 calc R U . . .
C2 C 0.2372(2) 0.19116(13) 0.62348(13) 0.0203(5) Uani 1 1 d . . . . .
C33 C -0.0350(2) 0.38232(14) 0.65401(16) 0.0289(6) Uani 1 1 d . . . . .
H31 H -0.115822 0.385107 0.665222 0.035 Uiso 1 1 calc R U . . .
C31 C 0.1145(2) 0.39291(14) 0.57070(15) 0.0281(6) Uani 1 1 d . . . . .
H33 H 0.136380 0.402018 0.524205 0.034 Uiso 1 1 calc R U . . .
C34 C 0.0496(2) 0.36441(13) 0.70623(14) 0.0252(5) Uani 1 1 d . . . . .
C50 C 0.2084(2) 0.21077(13) 0.45324(13) 0.0216(5) Uani 1 1 d . . . . .
C15 C 0.5560(2) 0.15952(14) 0.47235(14) 0.0261(5) Uani 1 1 d . . . . .
H21 H 0.515770 0.124526 0.496698 0.031 Uiso 1 1 calc R U . . .
C35 C 0.1682(2) 0.36195(13) 0.68968(13) 0.0222(5) Uani 1 1 d . . . . .
H29 H 0.226847 0.350157 0.725042 0.027 Uiso 1 1 calc R U . . .
C55 C 0.2605(2) 0.14988(14) 0.43039(14) 0.0253(5) Uani 1 1 d . . . . .
H9 H 0.338659 0.151183 0.414246 0.030 Uiso 1 1 calc R U . . .
C18 C 0.5879(2) 0.22677(14) 0.62998(14) 0.0251(5) Uani 1 1 d . . . . .
C32 C -0.0045(2) 0.39625(16) 0.58590(16) 0.0331(6) Uani 1 1 d . . . . .
C38 C 0.3955(2) 0.43720(13) 0.61862(15) 0.0255(5) Uani 1 1 d . . . . .
C39 C 0.3331(3) 0.50059(14) 0.58546(17) 0.0322(6) Uani 1 1 d . . . . .
H39A H 0.381944 0.541804 0.594540 0.048 Uiso 1 1 calc R U . . .
H39B H 0.256022 0.506838 0.605926 0.048 Uiso 1 1 calc R U . . .
H39C H 0.321482 0.493597 0.534765 0.048 Uiso 1 1 calc R U . . .
C51 C 0.0924(2) 0.20842(14) 0.47492(14) 0.0255(5) Uani 1 1 d . . . . .
H5 H 0.055665 0.249895 0.489239 0.031 Uiso 1 1 calc R U . . .
C11 C 0.6249(2) 0.27637(14) 0.46459(14) 0.0276(6) Uani 1 1 d . . . . .
H17 H 0.631436 0.321807 0.483304 0.033 Uiso 1 1 calc R U . . .
C12 C 0.6762(2) 0.26098(16) 0.40124(15) 0.0313(6) Uani 1 1 d . . . . .
C21 C 0.5196(2) 0.24923(17) 0.69302(14) 0.0315(6) Uani 1 1 d . . . . .
H27A H 0.444902 0.223502 0.693529 0.047 Uiso 1 1 calc R U . . .
H27B H 0.502712 0.298871 0.689775 0.047 Uiso 1 1 calc R U . . .
H27C H 0.567177 0.239747 0.736251 0.047 Uiso 1 1 calc R U . . .
C61 C 0.3304(3) 0.27933(16) 0.33536(15) 0.0361(7) Uani 1 1 d . . . . .
H14A H 0.410469 0.264239 0.350479 0.054 Uiso 1 1 calc R U . . .
H14B H 0.334603 0.310058 0.294762 0.054 Uiso 1 1 calc R U . . .
H14C H 0.281890 0.238872 0.322441 0.054 Uiso 1 1 calc R U . . .
C41 C 0.5148(2) 0.42842(15) 0.58621(17) 0.0322(6) Uani 1 1 d . . . . .
H37A H 0.502895 0.423889 0.535239 0.048 Uiso 1 1 calc R U . . .
H37B H 0.554010 0.386801 0.605301 0.048 Uiso 1 1 calc R U . . .
H37C H 0.564499 0.468912 0.597212 0.048 Uiso 1 1 calc R U . . .
C14 C 0.6056(2) 0.14339(15) 0.40918(16) 0.0311(6) Uani 1 1 d . . . . .
C40 C 0.4149(3) 0.44934(16) 0.69756(16) 0.0363(7) Uani 1 1 d . . . . .
H38A H 0.466456 0.489561 0.705747 0.054 Uiso 1 1 calc R U . . .
H38B H 0.452124 0.408419 0.719438 0.054 Uiso 1 1 calc R U . . .
H38C H 0.338400 0.457796 0.718023 0.054 Uiso 1 1 calc R U . . .
C52 C 0.0291(2) 0.14631(16) 0.47602(15) 0.0308(6) Uani 1 1 d . . . . .
C19 C 0.6176(3) 0.14993(16) 0.63610(17) 0.0349(6) Uani 1 1 d . . . . .
H26A H 0.664034 0.141521 0.679988 0.052 Uiso 1 1 calc R U . . .
H26B H 0.663728 0.135924 0.596380 0.052 Uiso 1 1 calc R U . . .
H26C H 0.544103 0.123017 0.635857 0.052 Uiso 1 1 calc R U . . .
C58 C 0.2748(2) 0.31802(14) 0.39527(13) 0.0266(5) Uani 1 1 d . . . . .
C37 C 0.0121(3) 0.34524(17) 0.77827(16) 0.0366(7) Uani 1 1 d . . . . .
H34A H -0.049124 0.377445 0.792569 0.055 Uiso 1 1 calc R U . . .
H34B H 0.080646 0.347724 0.811693 0.055 Uiso 1 1 calc R U . . .
H34C H -0.019633 0.298066 0.777402 0.055 Uiso 1 1 calc R U . . .
C1 C 0.0599(2) 0.12204(13) 0.68509(14) 0.0233(5) Uani 1 1 d . . . . .
C54 C 0.1996(3) 0.08718(15) 0.43092(15) 0.0315(6) Uani 1 1 d . . . . .
C59 C 0.3507(3) 0.38161(15) 0.41294(16) 0.0351(7) Uani 1 1 d . . . . .
H15A H 0.316543 0.407113 0.451411 0.053 Uiso 1 1 calc R U . . .
H15B H 0.352759 0.411526 0.371600 0.053 Uiso 1 1 calc R U . . .
H15C H 0.431369 0.367007 0.427139 0.053 Uiso 1 1 calc R U . . .
C53 C 0.0853(3) 0.08659(16) 0.45406(16) 0.0337(6) Uani 1 1 d . . . . .
H7 H 0.043780 0.043910 0.454984 0.040 Uiso 1 1 calc R U . . .
C16 C 0.7423(4) 0.3158(2) 0.36314(18) 0.0509(9) Uani 1 1 d . . . . .
H22A H 0.690062 0.335978 0.326061 0.076 Uiso 1 1 calc R U . . .
H22B H 0.811487 0.295126 0.342315 0.076 Uiso 1 1 calc R U . . .
H22C H 0.768520 0.352102 0.396247 0.076 Uiso 1 1 calc R U . . .
C56 C -0.0937(3) 0.1439(2) 0.5021(2) 0.0466(8) Uani 1 1 d . . . . .
H10A H -0.089593 0.133719 0.552417 0.070 Uiso 1 1 calc R U . . .
H10B H -0.139274 0.107660 0.477031 0.070 Uiso 1 1 calc R U . . .
H10C H -0.132472 0.188675 0.493850 0.070 Uiso 1 1 calc R U . . .
C60 C 0.1497(3) 0.34003(16) 0.37207(16) 0.0355(7) Uani 1 1 d . . . . .
H13A H 0.102124 0.298985 0.359994 0.053 Uiso 1 1 calc R U . . .
H13B H 0.152519 0.370219 0.330968 0.053 Uiso 1 1 calc R U . . .
H13C H 0.113981 0.365071 0.410290 0.053 Uiso 1 1 calc R U . . .
C57 C 0.2589(4) 0.02113(17) 0.4086(2) 0.0498(9) Uani 1 1 d . . . . .
H11A H 0.318531 0.007100 0.444806 0.075 Uiso 1 1 calc R U . . .
H11B H 0.297135 0.028965 0.364353 0.075 Uiso 1 1 calc R U . . .
H11C H 0.199264 -0.015429 0.402122 0.075 Uiso 1 1 calc R U . . .
C17 C 0.5951(4) 0.07199(18) 0.3790(2) 0.0512(9) Uani 1 1 d . . . . .
H23A H 0.614892 0.037908 0.415670 0.077 Uiso 1 1 calc R U . . .
H23B H 0.649766 0.067072 0.341048 0.077 Uiso 1 1 calc R U . . .
H23C H 0.513717 0.064323 0.360413 0.077 Uiso 1 1 calc R U . . .
C3 C -0.0884(3) 0.04277(18) 0.7626(2) 0.0521(10) Uani 1 1 d . . . . .
H3A H -0.083050 0.007240 0.726269 0.078 Uiso 1 1 calc R U . . .
H3B H -0.164692 0.038785 0.784445 0.078 Uiso 1 1 calc R U . . .
H3C H -0.023907 0.036415 0.798215 0.078 Uiso 1 1 calc R U . . .
C36 C -0.0982(3) 0.4142(3) 0.5301(2) 0.0616(12) Uani 1 1 d . . . . .
H35A H -0.147063 0.373387 0.519247 0.092 Uiso 1 1 calc R U . . .
H35B H -0.060315 0.429538 0.487765 0.092 Uiso 1 1 calc R U . . .
H35C H -0.148197 0.451438 0.547053 0.092 Uiso 1 1 calc R U . . .

loop_
_atom_site_aniso_label
_atom_site_aniso_U_11
_atom_site_aniso_U_22
_atom_site_aniso_U_33
_atom_site_aniso_U_23
_atom_site_aniso_U_13
_atom_site_aniso_U_12
Zr1 0.01601(11) 0.01629(11) 0.01764(12) 0.00103(8) 0.00407(8) -0.00047(8)
As1 0.02888(15) 0.02040(14) 0.04563(19) 0.00349(12) 0.01103(12) -0.00116(11)
As2 0.02636(15) 0.02298(14) 0.04377(18) 0.00227(12) 0.01360(12) 0.00200(11)
S2 0.0232(3) 0.0212(3) 0.0289(3) 0.0015(3) 0.0077(2) -0.0007(2)
S1 0.0250(3) 0.0362(4) 0.0479(5) 0.0061(3) 0.0149(3) -0.0004(3)
N10 0.0179(10) 0.0243(11) 0.0200(10) 0.0006(8) 0.0028(8) 0.0012(8)
N30 0.0195(10) 0.0179(10) 0.0226(10) -0.0006(8) 0.0042(8) -0.0004(8)
N50 0.0217(10) 0.0208(10) 0.0204(10) -0.0006(8) 0.0020(8) -0.0016(8)
C10 0.0155(11) 0.0274(13) 0.0236(13) -0.0003(10) 0.0031(9) 0.0050(9)
C30 0.0211(12) 0.0152(11) 0.0249(13) -0.0017(9) 0.0045(9) -0.0004(9)
C20 0.0202(13) 0.0406(16) 0.0349(16) 0.0011(13) -0.0028(11) -0.0004(11)
C13 0.0265(13) 0.0427(17) 0.0274(14) -0.0039(12) 0.0062(11) 0.0113(12)
C2 0.0215(12) 0.0191(11) 0.0208(12) 0.0033(9) 0.0056(9) -0.0025(9)
C33 0.0187(12) 0.0281(14) 0.0401(16) -0.0013(12) 0.0046(11) -0.0006(10)
C31 0.0265(13) 0.0319(14) 0.0258(14) 0.0027(11) 0.0012(11) -0.0028(11)
C34 0.0278(13) 0.0198(12) 0.0288(14) -0.0022(10) 0.0085(11) -0.0008(10)
C50 0.0219(12) 0.0249(12) 0.0179(12) -0.0004(10) -0.0014(9) -0.0010(10)
C15 0.0223(12) 0.0261(13) 0.0300(14) -0.0003(11) 0.0022(10) 0.0033(10)
C35 0.0234(12) 0.0210(12) 0.0225(13) -0.0004(10) 0.0032(10) 0.0013(10)
C55 0.0248(13) 0.0285(13) 0.0225(13) -0.0035(11) 0.0014(10) -0.0001(10)
C18 0.0214(12) 0.0299(14) 0.0239(13) 0.0021(11) 0.0009(10) 0.0023(10)
C32 0.0238(13) 0.0396(16) 0.0354(16) 0.0037(13) -0.0044(11) -0.0016(11)
C38 0.0255(13) 0.0192(12) 0.0320(14) -0.0032(11) 0.0030(11) -0.0037(10)
C39 0.0342(15) 0.0195(13) 0.0434(17) -0.0013(12) 0.0071(13) -0.0002(11)
C51 0.0222(12) 0.0298(13) 0.0246(13) 0.0010(11) 0.0004(10) 0.0016(10)
C11 0.0284(13) 0.0284(14) 0.0267(14) 0.0006(11) 0.0064(11) 0.0016(11)
C12 0.0271(14) 0.0411(16) 0.0265(14) 0.0019(12) 0.0087(11) 0.0009(12)
C21 0.0275(14) 0.0445(16) 0.0225(14) 0.0019(12) 0.0008(11) 0.0020(12)
C61 0.0473(18) 0.0386(16) 0.0232(14) -0.0018(12) 0.0109(12) -0.0050(13)
C41 0.0258(13) 0.0261(14) 0.0454(17) -0.0040(12) 0.0088(12) -0.0065(11)
C14 0.0292(14) 0.0308(15) 0.0333(15) -0.0076(12) 0.0019(11) 0.0100(11)
C40 0.0393(16) 0.0338(16) 0.0357(16) -0.0085(13) 0.0001(13) -0.0085(13)
C52 0.0249(13) 0.0400(16) 0.0271(14) 0.0073(12) -0.0023(11) -0.0063(11)
C19 0.0326(15) 0.0336(15) 0.0379(16) 0.0062(13) -0.0047(12) 0.0040(12)
C58 0.0344(14) 0.0268(13) 0.0186(12) 0.0012(10) 0.0016(10) -0.0035(11)
C37 0.0350(15) 0.0419(17) 0.0341(16) 0.0022(13) 0.0124(12) 0.0014(13)
C1 0.0206(12) 0.0248(13) 0.0249(13) 0.0006(10) 0.0044(10) -0.0023(10)
C54 0.0384(15) 0.0261(14) 0.0297(15) -0.0028(11) -0.0006(12) -0.0018(12)
C59 0.0455(17) 0.0316(15) 0.0283(15) 0.0043(12) 0.0033(13) -0.0108(13)
C53 0.0370(16) 0.0306(15) 0.0330(16) 0.0030(12) -0.0031(12) -0.0126(12)
C16 0.063(2) 0.055(2) 0.0365(18) 0.0000(16) 0.0245(17) -0.0132(18)
C56 0.0272(15) 0.059(2) 0.054(2) 0.0156(17) 0.0033(14) -0.0091(14)
C60 0.0422(17) 0.0362(16) 0.0275(15) 0.0049(12) -0.0042(12) 0.0015(13)
C57 0.065(2) 0.0276(16) 0.058(2) -0.0078(15) 0.0104(18) -0.0002(15)
C17 0.066(2) 0.0388(19) 0.049(2) -0.0170(16) 0.0112(18) 0.0065(17)
C3 0.0441(19) 0.044(2) 0.071(3) 0.0148(18) 0.0257(18) -0.0111(15)
C36 0.0278(17) 0.105(3) 0.051(2) 0.025(2) -0.0086(15) 0.0007(19)

loop_
_atom_type_symbol
_atom_type_description
_atom_type_scat_dispersion_real
_atom_type_scat_dispersion_imag
_atom_type_scat_source
C C 0.0033 0.0016 'International Tables Vol C Tables 4.2.6.8 and 6.1.1.4'
H H 0.0000 0.0000 'International Tables Vol C Tables 4.2.6.8 and 6.1.1.4'
As As 0.0499 2.0058 'International Tables Vol C Tables 4.2.6.8 and 6.1.1.4'
N N 0.0061 0.0033 'International Tables Vol C Tables 4.2.6.8 and 6.1.1.4'
S S 0.1246 0.1234 'International Tables Vol C Tables 4.2.6.8 and 6.1.1.4'
Zr Zr -2.9673 0.5597 'International Tables Vol C Tables 4.2.6.8 and 6.1.1.4'

loop_
_exptl_crystal_face_index_h
_exptl_crystal_face_index_k
_exptl_crystal_face_index_l
_exptl_crystal_face_perp_dist
-2.00 1.00 -2.00 0.0520
-2.00 -1.00 0.00 0.0670
-2.00 2.00 -1.00 0.0600
-2.00 -2.00 -1.00 0.0560
-2.00 2.00 1.00 0.0810
-2.00 1.00 1.00 0.0690
-1.00 -1.00 1.00 0.0750
-1.00 -2.00 2.00 0.0740
-1.00 2.00 -2.00 0.0560
-1.00 1.00 -1.00 0.0510
-1.00 -2.00 1.00 0.0780
-1.00 2.00 -1.00 0.0610
-1.00 -2.00 0.00 0.0750
-1.00 1.00 0.00 0.0710
-1.00 -2.00 -1.00 0.0640
-1.00 -1.00 -1.00 0.0490
-1.00 -1.00 -2.00 0.0560
-1.00 0.00 2.00 0.0600
0.00 1.00 -1.00 0.0790
0.00 -1.00 0.00 0.0850
0.00 -2.00 -1.00 0.0980
0.00 0.00 -1.00 0.0600
0.00 0.00 1.00 0.0470
0.00 -1.00 3.00 0.0460
1.00 1.00 -1.00 0.0820
1.00 2.00 -2.00 0.0800
1.00 -2.00 2.00 0.0560
1.00 -1.00 1.00 0.0510
1.00 2.00 -1.00 0.0810
1.00 -2.00 1.00 0.0630
1.00 1.00 0.00 0.0650
1.00 2.00 0.00 0.0730
1.00 -2.00 0.00 0.0780
1.00 -1.00 0.00 0.0740
1.00 2.00 1.00 0.0640
1.00 1.00 1.00 0.0480
1.00 -2.00 -1.00 0.0950
1.00 -1.00 -1.00 0.0900
1.00 1.00 2.00 0.0510
1.00 -1.00 2.00 0.0430
2.00 -1.00 2.00 0.0510
2.00 1.00 -1.00 0.0840
2.00 2.00 -1.00 0.0760
2.00 -1.00 1.00 0.0560
2.00 -2.00 1.00 0.0610
2.00 2.00 1.00 0.0520
2.00 -1.00 -2.00 0.0890

loop_
_geom_angle_atom_site_label_1
_geom_angle_atom_site_label_2
_geom_angle_atom_site_label_3
_geom_angle
_geom_angle_site_symmetry_1
_geom_angle_site_symmetry_3
_geom_angle_publ_flag
N10 Zr1 C30 138.57(8) . . ?
N10 Zr1 C2 104.72(9) . . ?
N10 Zr1 C50 109.67(8) . . ?
N30 Zr1 N10 110.39(8) . . ?
N30 Zr1 C30 30.85(7) . . ?
N30 Zr1 C2 114.62(8) . . ?
N30 Zr1 C50 131.38(8) . . ?
N50 Zr1 N10 106.81(8) . . ?
N50 Zr1 N30 110.22(8) . . ?
N50 Zr1 C30 103.58(8) . . ?
N50 Zr1 C2 109.68(9) . . ?
N50 Zr1 C50 30.51(8) . . ?
C30 Zr1 C50 110.85(7) . . ?
C2 Zr1 C30 90.55(8) . . ?
C2 Zr1 C50 79.84(8) . . ?
C1 As1 As2 93.16(8) . . ?
C2 As2 As1 98.60(7) . . ?
C2 S2 C1 107.46(12) . . ?
C1 S1 C3 102.74(15) . . ?
C10 N10 Zr1 119.55(16) . . ?
C10 N10 C18 113.91(19) . . ?
C18 N10 Zr1 126.38(15) . . ?
C30 N30 Zr1 102.09(14) . . ?
C30 N30 C38 114.97(19) . . ?
C38 N30 Zr1 142.93(16) . . ?
C50 N50 Zr1 103.32(15) . . ?
C50 N50 C58 115.7(2) . . ?
C58 N50 Zr1 140.89(17) . . ?
C15 C10 N10 120.6(2) . . ?
C15 C10 C11 118.5(2) . . ?
C11 C10 N10 120.8(2) . . ?
N30 C30 Zr1 47.06(11) . . ?
C31 C30 Zr1 105.15(17) . . ?
C31 C30 N30 120.3(2) . . ?
C31 C30 C35 118.2(2) . . ?
C35 C30 Zr1 114.54(16) . . ?
C35 C30 N30 121.5(2) . . ?
H25A C20 H25B 109.5 . . ?
H25A C20 H25C 109.5 . . ?
H25B C20 H25C 109.5 . . ?
C18 C20 H25A 109.5 . . ?
C18 C20 H25B 109.5 . . ?
C18 C20 H25C 109.5 . . ?
C12 C13 H19 119.2 . . ?
C12 C13 C14 121.7(3) . . ?
C14 C13 H19 119.2 . . ?
As2 C2 Zr1 115.05(11) . . ?
S2 C2 Zr1 125.78(13) . . ?
S2 C2 As2 118.41(13) . . ?
C34 C33 H31 119.1 . . ?
C32 C33 H31 119.1 . . ?
C32 C33 C34 121.7(2) . . ?
C30 C31 H33 119.1 . . ?
C30 C31 C32 121.9(3) . . ?
C32 C31 H33 119.1 . . ?
C33 C34 C35 118.7(2) . . ?
C33 C34 C37 120.1(2) . . ?
C35 C34 C37 121.1(3) . . ?
N50 C50 Zr1 46.17(11) . . ?
C55 C50 Zr1 113.69(17) . . ?
C55 C50 N50 121.0(2) . . ?
C51 C50 Zr1 104.46(17) . . ?
C51 C50 N50 120.0(2) . . ?
C51 C50 C55 118.9(2) . . ?
C10 C15 H21 119.2 . . ?
C10 C15 C14 121.5(3) . . ?
C14 C15 H21 119.2 . . ?
C30 C35 H29 119.5 . . ?
C34 C35 C30 121.1(2) . . ?
C34 C35 H29 119.5 . . ?
C50 C55 H9 119.5 . . ?
C54 C55 C50 121.0(2) . . ?
C54 C55 H9 119.5 . . ?
N10 C18 C20 111.7(2) . . ?
N10 C18 C21 107.2(2) . . ?
N10 C18 C19 111.4(2) . . ?
C21 C18 C20 108.9(2) . . ?
C21 C18 C19 109.6(2) . . ?
C19 C18 C20 108.1(2) . . ?
C33 C32 C31 118.3(3) . . ?
C33 C32 C36 120.6(3) . . ?
C31 C32 C36 121.1(3) . . ?
N30 C38 C39 110.8(2) . . ?
N30 C38 C41 107.8(2) . . ?
N30 C38 C40 111.3(2) . . ?
C41 C38 C39 108.7(2) . . ?
C41 C38 C40 109.4(2) . . ?
C40 C38 C39 108.9(2) . . ?
C38 C39 H39A 109.5 . . ?
C38 C39 H39B 109.5 . . ?
C38 C39 H39C 109.5 . . ?
H39A C39 H39B 109.5 . . ?
H39A C39 H39C 109.5 . . ?
H39B C39 H39C 109.5 . . ?
C50 C51 H5 119.3 . . ?
C50 C51 C52 121.4(3) . . ?
C52 C51 H5 119.3 . . ?
C10 C11 H17 119.6 . . ?
C10 C11 C12 120.8(3) . . ?
C12 C11 H17 119.6 . . ?
C13 C12 C11 118.8(3) . . ?
C13 C12 C16 120.8(3) . . ?
C11 C12 C16 120.3(3) . . ?
C18 C21 H27A 109.5 . . ?
C18 C21 H27B 109.5 . . ?
C18 C21 H27C 109.5 . . ?
H27A C21 H27B 109.5 . . ?
H27A C21 H27C 109.5 . . ?
H27B C21 H27C 109.5 . . ?
H14A C61 H14B 109.5 . . ?
H14A C61 H14C 109.5 . . ?
H14B C61 H14C 109.5 . . ?
C58 C61 H14A 109.5 . . ?
C58 C61 H14B 109.5 . . ?
C58 C61 H14C 109.5 . . ?
C38 C41 H37A 109.5 . . ?
C38 C41 H37B 109.5 . . ?
C38 C41 H37C 109.5 . . ?
H37A C41 H37B 109.5 . . ?
H37A C41 H37C 109.5 . . ?
H37B C41 H37C 109.5 . . ?
C13 C14 C15 118.7(3) . . ?
C13 C14 C17 120.5(3) . . ?
C15 C14 C17 120.9(3) . . ?
C38 C40 H38A 109.5 . . ?
C38 C40 H38B 109.5 . . ?
C38 C40 H38C 109.5 . . ?
H38A C40 H38B 109.5 . . ?
H38A C40 H38C 109.5 . . ?
H38B C40 H38C 109.5 . . ?
C51 C52 C56 121.0(3) . . ?
C53 C52 C51 117.8(3) . . ?
C53 C52 C56 121.2(3) . . ?
C18 C19 H26A 109.5 . . ?
C18 C19 H26B 109.5 . . ?
C18 C19 H26C 109.5 . . ?
H26A C19 H26B 109.5 . . ?
H26A C19 H26C 109.5 . . ?
H26B C19 H26C 109.5 . . ?
N50 C58 C61 110.7(2) . . ?
N50 C58 C59 107.2(2) . . ?
N50 C58 C60 111.3(2) . . ?
C59 C58 C61 108.2(2) . . ?
C60 C58 C61 109.3(2) . . ?
C60 C58 C59 110.0(2) . . ?
C34 C37 H34A 109.5 . . ?
C34 C37 H34B 109.5 . . ?
C34 C37 H34C 109.5 . . ?
H34A C37 H34B 109.5 . . ?
H34A C37 H34C 109.5 . . ?
H34B C37 H34C 109.5 . . ?
S2 C1 As1 122.35(14) . . ?
S2 C1 S1 111.91(15) . . ?
S1 C1 As1 125.74(15) . . ?
C55 C54 C57 120.4(3) . . ?
C53 C54 C55 118.6(3) . . ?
C53 C54 C57 121.0(3) . . ?
C58 C59 H15A 109.5 . . ?
C58 C59 H15B 109.5 . . ?
C58 C59 H15C 109.5 . . ?
H15A C59 H15B 109.5 . . ?
H15A C59 H15C 109.5 . . ?
H15B C59 H15C 109.5 . . ?
C52 C53 H7 118.8 . . ?
C54 C53 C52 122.4(3) . . ?
C54 C53 H7 118.8 . . ?
C12 C16 H22A 109.5 . . ?
C12 C16 H22B 109.5 . . ?
C12 C16 H22C 109.5 . . ?
H22A C16 H22B 109.5 . . ?
H22A C16 H22C 109.5 . . ?
H22B C16 H22C 109.5 . . ?
C52 C56 H10A 109.5 . . ?
C52 C56 H10B 109.5 . . ?
C52 C56 H10C 109.5 . . ?
H10A C56 H10B 109.5 . . ?
H10A C56 H10C 109.5 . . ?
H10B C56 H10C 109.5 . . ?
C58 C60 H13A 109.5 . . ?
C58 C60 H13B 109.5 . . ?
C58 C60 H13C 109.5 . . ?
H13A C60 H13B 109.5 . . ?
H13A C60 H13C 109.5 . . ?
H13B C60 H13C 109.5 . . ?
C54 C57 H11A 109.5 . . ?
C54 C57 H11B 109.5 . . ?
C54 C57 H11C 109.5 . . ?
H11A C57 H11B 109.5 . . ?
H11A C57 H11C 109.5 . . ?
H11B C57 H11C 109.5 . . ?
C14 C17 H23A 109.5 . . ?
C14 C17 H23B 109.5 . . ?
C14 C17 H23C 109.5 . . ?
H23A C17 H23B 109.5 . . ?
H23A C17 H23C 109.5 . . ?
H23B C17 H23C 109.5 . . ?
S1 C3 H3A 109.5 . . ?
S1 C3 H3B 109.5 . . ?
S1 C3 H3C 109.5 . . ?
H3A C3 H3B 109.5 . . ?
H3A C3 H3C 109.5 . . ?
H3B C3 H3C 109.5 . . ?
C32 C36 H35A 109.5 . . ?
C32 C36 H35B 109.5 . . ?
C32 C36 H35C 109.5 . . ?
H35A C36 H35B 109.5 . . ?
H35A C36 H35C 109.5 . . ?
H35B C36 H35C 109.5 . . ?

loop_
_geom_bond_atom_site_label_1
_geom_bond_atom_site_label_2
_geom_bond_distance
_geom_bond_site_symmetry_2
_geom_bond_publ_flag
Zr1 N10 2.072(2) . ?
Zr1 N30 2.062(2) . ?
Zr1 N50 2.051(2) . ?
Zr1 C30 2.754(2) . ?
Zr1 C2 2.305(2) . ?
Zr1 C50 2.766(2) . ?
As1 As2 2.3460(4) . ?
As1 C1 1.846(3) . ?
As2 C2 1.849(2) . ?
S2 C2 1.673(2) . ?
S2 C1 1.707(3) . ?
S1 C1 1.748(3) . ?
S1 C3 1.780(3) . ?
N10 C10 1.437(3) . ?
N10 C18 1.511(3) . ?
N30 C30 1.444(3) . ?
N30 C38 1.497(3) . ?
N50 C50 1.443(3) . ?
N50 C58 1.492(3) . ?
C10 C15 1.389(4) . ?
C10 C11 1.399(4) . ?
C30 C31 1.391(4) . ?
C30 C35 1.403(4) . ?
C20 H25A 0.9800 . ?
C20 H25B 0.9800 . ?
C20 H25C 0.9800 . ?
C20 C18 1.537(4) . ?
C13 H19 0.9500 . ?
C13 C12 1.382(4) . ?
C13 C14 1.387(4) . ?
C33 H31 0.9500 . ?
C33 C34 1.391(4) . ?
C33 C32 1.389(4) . ?
C31 H33 0.9500 . ?
C31 C32 1.392(4) . ?
C34 C35 1.393(4) . ?
C34 C37 1.506(4) . ?
C50 C55 1.396(4) . ?
C50 C51 1.395(4) . ?
C15 H21 0.9500 . ?
C15 C14 1.391(4) . ?
C35 H29 0.9500 . ?
C55 H9 0.9500 . ?
C55 C54 1.395(4) . ?
C18 C21 1.526(4) . ?
C18 C19 1.527(4) . ?
C32 C36 1.505(4) . ?
C38 C39 1.535(4) . ?
C38 C41 1.521(4) . ?
C38 C40 1.531(4) . ?
C39 H39A 0.9800 . ?
C39 H39B 0.9800 . ?
C39 H39C 0.9800 . ?
C51 H5 0.9500 . ?
C51 C52 1.399(4) . ?
C11 H17 0.9500 . ?
C11 C12 1.400(4) . ?
C12 C16 1.506(4) . ?
C21 H27A 0.9800 . ?
C21 H27B 0.9800 . ?
C21 H27C 0.9800 . ?
C61 H14A 0.9800 . ?
C61 H14B 0.9800 . ?
C61 H14C 0.9800 . ?
C61 C58 1.528(4) . ?
C41 H37A 0.9800 . ?
C41 H37B 0.9800 . ?
C41 H37C 0.9800 . ?
C14 C17 1.499(4) . ?
C40 H38A 0.9800 . ?
C40 H38B 0.9800 . ?
C40 H38C 0.9800 . ?
C52 C53 1.392(4) . ?
C52 C56 1.499(4) . ?
C19 H26A 0.9800 . ?
C19 H26B 0.9800 . ?
C19 H26C 0.9800 . ?
C58 C59 1.527(4) . ?
C58 C60 1.521(4) . ?
C37 H34A 0.9800 . ?
C37 H34B 0.9800 . ?
C37 H34C 0.9800 . ?
C54 C53 1.386(4) . ?
C54 C57 1.513(4) . ?
C59 H15A 0.9800 . ?
C59 H15B 0.9800 . ?
C59 H15C 0.9800 . ?
C53 H7 0.9500 . ?
C16 H22A 0.9800 . ?
C16 H22B 0.9800 . ?
C16 H22C 0.9800 . ?
C56 H10A 0.9800 . ?
C56 H10B 0.9800 . ?
C56 H10C 0.9800 . ?
C60 H13A 0.9800 . ?
C60 H13B 0.9800 . ?
C60 H13C 0.9800 . ?
C57 H11A 0.9800 . ?
C57 H11B 0.9800 . ?
C57 H11C 0.9800 . ?
C17 H23A 0.9800 . ?
C17 H23B 0.9800 . ?
C17 H23C 0.9800 . ?
C3 H3A 0.9800 . ?
C3 H3B 0.9800 . ?
C3 H3C 0.9800 . ?
C36 H35A 0.9800 . ?
C36 H35B 0.9800 . ?
C36 H35C 0.9800 . ?

loop_
_geom_torsion_atom_site_label_1
_geom_torsion_atom_site_label_2
_geom_torsion_atom_site_label_3
_geom_torsion_atom_site_label_4
_geom_torsion
_geom_torsion_site_symmetry_1
_geom_torsion_site_symmetry_2
_geom_torsion_site_symmetry_3
_geom_torsion_site_symmetry_4
_geom_torsion_publ_flag
Zr1 N10 C10 C15 -88.5(3) . . . . ?
Zr1 N10 C10 C11 90.8(3) . . . . ?
Zr1 N10 C18 C20 -126.2(2) . . . . ?
Zr1 N10 C18 C21 -6.9(3) . . . . ?
Zr1 N10 C18 C19 112.9(2) . . . . ?
Zr1 N30 C30 C31 -82.5(2) . . . . ?
Zr1 N30 C30 C35 95.5(2) . . . . ?
Zr1 N30 C38 C39 126.0(3) . . . . ?
Zr1 N30 C38 C41 7.2(4) . . . . ?
Zr1 N30 C38 C40 -112.7(3) . . . . ?
Zr1 N50 C50 C55 -94.2(2) . . . . ?
Zr1 N50 C50 C51 81.1(2) . . . . ?
Zr1 N50 C58 C61 122.6(3) . . . . ?
Zr1 N50 C58 C59 4.8(4) . . . . ?
Zr1 N50 C58 C60 -115.6(3) . . . . ?
Zr1 C30 C31 C32 130.6(3) . . . . ?
Zr1 C30 C35 C34 -125.6(2) . . . . ?
Zr1 C50 C55 C54 121.8(2) . . . . ?
Zr1 C50 C51 C52 -126.2(2) . . . . ?
As1 As2 C2 Zr1 -170.86(10) . . . . ?
As1 As2 C2 S2 -0.27(16) . . . . ?
As2 As1 C1 S2 -2.02(17) . . . . ?
As2 As1 C1 S1 178.25(17) . . . . ?
N10 C10 C15 C14 178.5(2) . . . . ?
N10 C10 C11 C12 -179.1(2) . . . . ?
N30 C30 C31 C32 179.3(3) . . . . ?
N30 C30 C35 C34 -178.8(2) . . . . ?
N50 C50 C55 C54 173.6(2) . . . . ?
N50 C50 C51 C52 -173.6(2) . . . . ?
C10 N10 C18 C20 58.4(3) . . . . ?
C10 N10 C18 C21 177.7(2) . . . . ?
C10 N10 C18 C19 -62.5(3) . . . . ?
C10 C15 C14 C13 0.7(4) . . . . ?
C10 C15 C14 C17 -179.4(3) . . . . ?
C10 C11 C12 C13 0.4(4) . . . . ?
C10 C11 C12 C16 -179.5(3) . . . . ?
C30 N30 C38 C39 -52.4(3) . . . . ?
C30 N30 C38 C41 -171.1(2) . . . . ?
C30 N30 C38 C40 68.9(3) . . . . ?
C30 C31 C32 C33 -0.4(4) . . . . ?
C30 C31 C32 C36 179.8(3) . . . . ?
C2 S2 C1 As1 2.1(2) . . . . ?
C2 S2 C1 S1 -178.14(14) . . . . ?
C33 C34 C35 C30 -0.5(4) . . . . ?
C31 C30 C35 C34 -0.8(4) . . . . ?
C34 C33 C32 C31 -0.9(4) . . . . ?
C34 C33 C32 C36 178.9(3) . . . . ?
C50 N50 C58 C61 -61.8(3) . . . . ?
C50 N50 C58 C59 -179.6(2) . . . . ?
C50 N50 C58 C60 60.0(3) . . . . ?
C50 C55 C54 C53 0.6(4) . . . . ?
C50 C55 C54 C57 -177.7(3) . . . . ?
C50 C51 C52 C53 -0.6(4) . . . . ?
C50 C51 C52 C56 177.6(3) . . . . ?
C15 C10 C11 C12 0.2(4) . . . . ?
C35 C30 C31 C32 1.3(4) . . . . ?
C55 C50 C51 C52 1.8(4) . . . . ?
C55 C54 C53 C52 0.7(4) . . . . ?
C18 N10 C10 C15 87.2(3) . . . . ?
C18 N10 C10 C11 -93.5(3) . . . . ?
C32 C33 C34 C35 1.4(4) . . . . ?
C32 C33 C34 C37 -176.1(3) . . . . ?
C38 N30 C30 Zr1 179.0(3) . . . . ?
C38 N30 C30 C31 96.5(3) . . . . ?
C38 N30 C30 C35 -85.5(3) . . . . ?
C51 C50 C55 C54 -1.8(4) . . . . ?
C51 C52 C53 C54 -0.7(4) . . . . ?
C11 C10 C15 C14 -0.8(4) . . . . ?
C12 C13 C14 C15 -0.2(4) . . . . ?
C12 C13 C14 C17 180.0(3) . . . . ?
C14 C13 C12 C11 -0.4(4) . . . . ?
C14 C13 C12 C16 179.5(3) . . . . ?
C58 N50 C50 Zr1 -177.1(2) . . . . ?
C58 N50 C50 C55 88.7(3) . . . . ?
C58 N50 C50 C51 -96.0(3) . . . . ?
C37 C34 C35 C30 176.9(2) . . . . ?
C1 S2 C2 Zr1 168.61(15) . . . . ?
C1 S2 C2 As2 -0.9(2) . . . . ?
C56 C52 C53 C54 -178.8(3) . . . . ?
C57 C54 C53 C52 178.9(3) . . . . ?
C3 S1 C1 As1 14.4(2) . . . . ?
C3 S1 C1 S2 -165.38(19) . . . . ?
